data_4062934
_journal_name_full Organometallics
_journal_paper_doi 10.1021/om049775x
_journal_year 2004
_chemical_formula_sum 'C40 H44 Cu2 F4 Fe2 O4 P2 S4'
_chemical_formula_weight 1093.71
_space_group_IT_number 15
_symmetry_cell_setting monoclinic
_symmetry_space_group_name_Hall '-I 2ya'
_symmetry_space_group_name_H-M 'I 1 2/a 1'
_cell_angle_alpha 90.00
_cell_angle_beta 97.2020(10)
_cell_angle_gamma 90.00
_cell_formula_units_Z 16
_cell_length_a 22.0029(6)
_cell_length_b 24.9608(6)
_cell_length_c 33.2717(12)
_cell_measurement_temperature 293(2)
_cell_volume 18129.0(9)
_diffrn_ambient_temperature 293(2)
_exptl_crystal_density_diffrn 1.603
_cod_depositor_comments
;
The following automatic conversions were performed:
'_symmetry_cell_setting' value 'Monoclinic' changed to 'monoclinic'
according to '/home/saulius/struct/CIF-dictionaries/cif_core.dic'
dictionary named 'cif_core.dic' version 2.4.1 from 2010-06-29.

Automatic conversion script
Id: cif_fix_enum 1527 2010-12-29 10:47:43Z saulius 
;
_cod_original_sg_symbol_H-M 'I 2/a'
_cod_database_code 4062934

loop_
_symmetry_equiv_pos_as_xyz
'x, y, z'
'-x+1/2, y, -z'
'x+1/2, y+1/2, z+1/2'
'-x+1, y+1/2, -z+1/2'
'-x, -y, -z'
'x-1/2, -y, z'
'-x+1/2, -y+1/2, -z+1/2'
'x, -y+1/2, z+1/2'

loop_
_atom_site_label
_atom_site_type_symbol
_atom_site_fract_x
_atom_site_fract_y
_atom_site_fract_z
_atom_site_U_iso_or_equiv
_atom_site_adp_type
_atom_site_occupancy
_atom_site_symmetry_multiplicity
_atom_site_calc_flag
_atom_site_refinement_flags
_atom_site_disorder_assembly
_atom_site_disorder_group
Cu1 Cu 0.89683(3) 0.28993(3) 0.22631(2) 0.0801(2) Uani 1 1 d D . .
Cu2 Cu 1.10275(3) 0.27255(3) 0.28697(2) 0.0831(3) Uani 1 1 d D . .
Fe1 Fe 0.77426(4) 0.39565(3) 0.18071(2) 0.0641(2) Uani 1 1 d . A .
Fe2 Fe 1.24749(4) 0.36088(4) 0.31832(3) 0.0841(3) Uani 1 1 d . A .
S1 S 0.79886(6) 0.26866(6) 0.20602(4) 0.0649(4) Uani 1 1 d . A .
C2 C 0.7688(2) 0.3164(2) 0.16937(16) 0.0618(13) Uani 1 1 d . . .
C3 C 0.7083(2) 0.3385(3) 0.16676(18) 0.0764(16) Uani 1 1 d . A .
H3A H 0.6777 0.3295 0.1825 0.092 Uiso 1 1 calc R . .
C4 C 0.7050(3) 0.3768(3) 0.1352(2) 0.095(2) Uani 1 1 d . . .
H4A H 0.6707 0.3972 0.1261 0.114 Uiso 1 1 calc R A .
C5 C 0.7622(3) 0.3791(3) 0.11971(19) 0.0862(19) Uani 1 1 d . A .
H5A H 0.7719 0.4016 0.0991 0.103 Uiso 1 1 calc R . .
C6 C 0.8010(3) 0.3419(2) 0.14079(16) 0.0679(14) Uani 1 1 d . A .
H6A H 0.8413 0.3351 0.1367 0.081 Uiso 1 1 calc R . .
C7 C 0.8494(2) 0.4170(2) 0.21719(16) 0.0671(14) Uani 1 1 d . . .
C8 C 0.8321(3) 0.4593(2) 0.19066(19) 0.0845(18) Uani 1 1 d . A .
H8A H 0.8559 0.4739 0.1722 0.101 Uiso 1 1 calc R . .
C9 C 0.7741(3) 0.4759(2) 0.1963(2) 0.0880(19) Uani 1 1 d . . .
H9A H 0.7519 0.5031 0.1820 0.106 Uiso 1 1 calc R A .
C10 C 0.7538(3) 0.4444(3) 0.22757(19) 0.0811(17) Uani 1 1 d . A .
H10A H 0.7162 0.4473 0.2374 0.097 Uiso 1 1 calc R . .
C11 C 0.8004(2) 0.4083(2) 0.24091(16) 0.0674(14) Uani 1 1 d . A .
H11A H 0.7998 0.3832 0.2615 0.081 Uiso 1 1 calc R . .
S12 S 0.91706(6) 0.37858(6) 0.21943(5) 0.0702(4) Uani 1 1 d . A .
C13 C 0.9586(3) 0.4048(2) 0.26641(17) 0.0744(16) Uani 1 1 d . . .
H13A H 0.9317 0.4051 0.2874 0.089 Uiso 1 1 calc R A .
H13B H 0.9930 0.3816 0.2753 0.089 Uiso 1 1 calc R . .
C14 C 0.9813(3) 0.4603(2) 0.26032(19) 0.0794(17) Uani 1 1 d . A .
C15 C 0.9480(3) 0.4994(3) 0.2769(2) 0.112(2) Uani 1 1 d . . .
H15A H 0.9181 0.4894 0.2929 0.135 Uiso 1 1 calc R A .
C16 C 0.9582(5) 0.5546(4) 0.2702(3) 0.128(3) Uani 1 1 d . A .
H16A H 0.9373 0.5808 0.2827 0.154 Uiso 1 1 calc R . .
C17 C 0.9999(5) 0.5682(3) 0.2446(4) 0.137(4) Uani 1 1 d . . .
H17A H 1.0046 0.6041 0.2382 0.165 Uiso 1 1 calc R A .
C18 C 1.0351(4) 0.5303(3) 0.2280(2) 0.100(2) Uani 1 1 d . A .
C19 C 1.0286(3) 0.4750(2) 0.23538(18) 0.0727(17) Uani 1 1 d . . .
C20 C 1.0670(3) 0.4381(2) 0.21786(17) 0.0720(16) Uani 1 1 d . A .
C21 C 1.1062(3) 0.4587(3) 0.1926(2) 0.096(2) Uani 1 1 d . . .
H21A H 1.1309 0.4350 0.1803 0.115 Uiso 1 1 calc R A .
C22 C 1.1104(4) 0.5121(4) 0.1846(3) 0.122(3) Uani 1 1 d . A .
H22A H 1.1371 0.5235 0.1668 0.146 Uiso 1 1 calc R . .
C23 C 1.0767(4) 0.5489(3) 0.2019(3) 0.111(3) Uani 1 1 d . . .
H23A H 1.0807 0.5852 0.1967 0.133 Uiso 1 1 calc R A .
C24 C 1.0712(3) 0.3797(2) 0.22476(17) 0.0733(16) Uani 1 1 d . . .
H24A H 1.0955 0.3639 0.2055 0.088 Uiso 1 1 calc R A .
H24B H 1.0304 0.3643 0.2201 0.088 Uiso 1 1 calc R . .
S25 S 1.10598(6) 0.36311(7) 0.27660(5) 0.0738(4) Uani 1 1 d . A .
C26 C 1.1816(3) 0.3826(3) 0.27495(19) 0.0845(18) Uani 1 1 d . . .
C27 C 1.2101(4) 0.4298(3) 0.2940(2) 0.115(3) Uani 1 1 d . A .
H27A H 1.1904 0.4567 0.3067 0.138 Uiso 1 1 calc R . .
C28 C 1.2731(4) 0.4278(5) 0.2899(3) 0.140(4) Uani 1 1 d . . .
H28A H 1.3026 0.4524 0.3006 0.168 Uiso 1 1 calc R A .
C29 C 1.2833(4) 0.3831(5) 0.2675(3) 0.147(4) Uani 1 1 d . A .
H29A H 1.3209 0.3733 0.2596 0.176 Uiso 1 1 calc R . .
C30 C 1.2272(3) 0.3540(4) 0.25800(19) 0.105(2) Uani 1 1 d . A .
H30A H 1.2220 0.3223 0.2434 0.127 Uiso 1 1 calc R . .
C31 C 1.2333(3) 0.2888(2) 0.34264(17) 0.0745(16) Uani 1 1 d . . .
C32 C 1.2975(3) 0.2980(3) 0.3451(2) 0.105(2) Uani 1 1 d . A .
H32A H 1.3258 0.2767 0.3339 0.126 Uiso 1 1 calc R . .
C33 C 1.3099(4) 0.3458(4) 0.3679(2) 0.119(3) Uani 1 1 d . . .
H33A H 1.3482 0.3618 0.3739 0.143 Uiso 1 1 calc R A .
C34 C 1.2539(4) 0.3653(4) 0.3802(2) 0.113(3) Uani 1 1 d . A .
H34A H 1.2493 0.3960 0.3953 0.135 Uiso 1 1 calc R . .
C35 C 1.2074(3) 0.3298(3) 0.36514(18) 0.0855(18) Uani 1 1 d . A .
H35A H 1.1664 0.3324 0.3691 0.103 Uiso 1 1 calc R . .
S36 S 1.19297(7) 0.23733(6) 0.31439(5) 0.0731(4) Uani 1 1 d . A .
C37 C 0.7895(3) 0.2042(2) 0.17830(18) 0.0768(16) Uani 1 1 d . . .
C38 C 0.8195(3) 0.1636(3) 0.2080(2) 0.104(2) Uani 1 1 d . A .
H38A H 0.8156 0.1285 0.1962 0.156 Uiso 1 1 calc R . .
H38B H 0.7999 0.1642 0.2322 0.156 Uiso 1 1 calc R . .
H38C H 0.8621 0.1722 0.2146 0.156 Uiso 1 1 calc R . .
C39 C 0.7216(3) 0.1937(3) 0.1677(2) 0.097(2) Uani 1 1 d . A .
H39A H 0.7158 0.1600 0.1538 0.146 Uiso 1 1 calc R . .
H39B H 0.7035 0.2219 0.1506 0.146 Uiso 1 1 calc R . .
H39C H 0.7025 0.1923 0.1921 0.146 Uiso 1 1 calc R . .
C40 C 0.8216(3) 0.2064(3) 0.1398(2) 0.104(2) Uani 1 1 d . A .
H40A H 0.8159 0.1730 0.1256 0.156 Uiso 1 1 calc R . .
H40B H 0.8646 0.2128 0.1472 0.156 Uiso 1 1 calc R . .
H40C H 0.8044 0.2349 0.1226 0.156 Uiso 1 1 calc R . .
C41 C 1.1865(3) 0.1836(3) 0.3521(2) 0.096(2) Uani 1 1 d . . .
C42 C 1.1477(4) 0.1421(3) 0.3294(3) 0.134(3) Uani 1 1 d . A .
H42A H 1.1418 0.1127 0.3471 0.202 Uiso 1 1 calc R . .
H42B H 1.1677 0.1295 0.3071 0.202 Uiso 1 1 calc R . .
H42C H 1.1088 0.1573 0.3192 0.202 Uiso 1 1 calc R . .
C43 C 1.2517(4) 0.1616(3) 0.3641(3) 0.137(3) Uani 1 1 d . A .
H43A H 1.2507 0.1339 0.3840 0.206 Uiso 1 1 calc R . .
H43B H 1.2781 0.1901 0.3752 0.206 Uiso 1 1 calc R . .
H43C H 1.2671 0.1472 0.3406 0.206 Uiso 1 1 calc R . .
C44 C 1.1594(4) 0.2050(4) 0.3886(2) 0.130(3) Uani 1 1 d . A .
H44A H 1.1568 0.1766 0.4078 0.195 Uiso 1 1 calc R . .
H44B H 1.1191 0.2189 0.3802 0.195 Uiso 1 1 calc R . .
H44C H 1.1850 0.2331 0.4011 0.195 Uiso 1 1 calc R . .
P1 P 0.96491(8) 0.24381(7) 0.31382(5) 0.0767(5) Uani 1 1 d D . .
O11 O 0.9173(8) 0.2452(13) 0.2801(6) 0.130(9) Uani 0.50(4) 1 d PD A 1
O12 O 1.0228(5) 0.2692(8) 0.3156(5) 0.085(5) Uani 0.50(4) 1 d PD A 1
F13 F 0.9719(9) 0.1863(6) 0.3275(9) 0.163(7) Uani 0.50(4) 1 d PD A 1
F14 F 0.9354(10) 0.2631(13) 0.3508(8) 0.146(8) Uani 0.50(4) 1 d PD A 1
O11A O 0.9224(9) 0.2765(11) 0.2882(4) 0.115(7) Uani 0.50(4) 1 d PD A 2
O12A O 1.0300(5) 0.2531(12) 0.3194(5) 0.117(8) Uani 0.50(4) 1 d PD A 2
F13A F 0.9530(11) 0.1858(5) 0.3036(11) 0.161(9) Uani 0.50(4) 1 d PD A 2
F14A F 0.9440(8) 0.2430(10) 0.3549(5) 0.133(8) Uani 0.50(4) 1 d PD A 2
P2 P 1.02572(8) 0.22879(6) 0.20217(5) 0.0757(5) Uani 1 1 d D . .
O21 O 0.9734(5) 0.2630(6) 0.2004(4) 0.096(5) Uani 0.64(3) 1 d PD A 1
O22 O 1.0791(6) 0.2355(8) 0.2303(4) 0.147(7) Uani 0.64(3) 1 d PD A 1
F23 F 1.0054(7) 0.1720(3) 0.2027(8) 0.194(6) Uani 0.64(3) 1 d PDU A 1
F24 F 1.0450(7) 0.2250(7) 0.1594(3) 0.130(4) Uani 0.64(3) 1 d PD A 1
O21A O 0.9669(8) 0.2529(11) 0.1983(7) 0.119(14) Uani 0.36(3) 1 d PD A 2
O22A O 1.0609(11) 0.2202(7) 0.2417(4) 0.100(7) Uani 0.36(3) 1 d PD A 2
F23A F 1.0217(13) 0.1757(8) 0.1820(7) 0.151(9) Uani 0.36(3) 1 d PDU A 2
F24A F 1.0666(9) 0.2537(11) 0.1737(9) 0.122(9) Uani 0.36(3) 1 d PD A 2
Cu1' Cu 0.64278(3) 0.04958(3) 0.47417(2) 0.0756(2) Uani 1 1 d . . .
Fe1' Fe 0.51280(3) 0.15426(3) 0.43501(2) 0.0659(2) Uani 1 1 d . . .
S1' S 0.54431(6) 0.02704(5) 0.45594(4) 0.0630(4) Uani 1 1 d . . .
C2' C 0.5105(2) 0.0756(2) 0.42144(16) 0.0615(14) Uani 1 1 d . . .
C3' C 0.4495(2) 0.0957(3) 0.42033(18) 0.0773(17) Uani 1 1 d . . .
H3'A H 0.4198 0.0843 0.4360 0.093 Uiso 1 1 calc R . .
C4' C 0.4432(3) 0.1364(3) 0.3905(2) 0.091(2) Uani 1 1 d . . .
H4'A H 0.4080 0.1565 0.3832 0.109 Uiso 1 1 calc R . .
C5' C 0.4984(3) 0.1421(3) 0.37354(18) 0.0845(18) Uani 1 1 d . . .
H5'A H 0.5060 0.1664 0.3536 0.101 Uiso 1 1 calc R . .
C6' C 0.5400(3) 0.1039(2) 0.39261(15) 0.0679(15) Uani 1 1 d . . .
H6'A H 0.5799 0.0983 0.3871 0.081 Uiso 1 1 calc R . .
C7' C 0.5879(2) 0.1754(2) 0.47207(16) 0.0639(14) Uani 1 1 d . . .
C8' C 0.5692(3) 0.2191(2) 0.4459(2) 0.0857(18) Uani 1 1 d . . .
H8'A H 0.5919 0.2355 0.4276 0.103 Uiso 1 1 calc R . .
C9' C 0.5091(4) 0.2325(3) 0.4531(2) 0.100(2) Uani 1 1 d . . .
H9'A H 0.4851 0.2593 0.4398 0.120 Uiso 1 1 calc R . .
C10' C 0.4914(3) 0.1993(3) 0.4836(2) 0.094(2) Uani 1 1 d . . .
H10B H 0.4540 0.2005 0.4939 0.112 Uiso 1 1 calc R . .
C11' C 0.5401(3) 0.1636(3) 0.49577(17) 0.0759(16) Uani 1 1 d . . .
H11B H 0.5408 0.1373 0.5156 0.091 Uiso 1 1 calc R . .
S12' S 0.65663(6) 0.14021(6) 0.47274(4) 0.0678(4) Uani 1 1 d . . .
C13' C 0.6941(2) 0.1609(2) 0.52255(17) 0.0742(16) Uani 1 1 d . . .
H13C H 0.6672 0.1532 0.5428 0.089 Uiso 1 1 calc R . .
H13D H 0.7313 0.1403 0.5292 0.089 Uiso 1 1 calc R . .
C14' C 0.7094(3) 0.2190(3) 0.5239(2) 0.084(2) Uani 1 1 d . . .
C15' C 0.6757(4) 0.2485(4) 0.5493(3) 0.138(3) Uani 1 1 d U . .
H15B H 0.6510 0.2310 0.5658 0.165 Uiso 1 1 calc R . .
C16' C 0.6797(5) 0.3064(4) 0.5498(3) 0.143(4) Uani 1 1 d U . .
H16B H 0.6588 0.3271 0.5669 0.171 Uiso 1 1 calc R . .
C17' C 0.7150(5) 0.3285(4) 0.5245(4) 0.157(4) Uani 1 1 d U . .
H17B H 0.7151 0.3658 0.5239 0.188 Uiso 1 1 calc R . .
C18' C 0.7500 0.3048(6) 0.5000 0.130(4) Uani 1 2 d SU . .
C19' C 0.7500 0.2444(3) 0.5000 0.087(3) Uani 1 2 d S . .
C37' C 0.5347(3) -0.0367(2) 0.42707(18) 0.0742(16) Uani 1 1 d . . .
C38' C 0.5699(3) -0.0775(3) 0.4545(2) 0.099(2) Uani 1 1 d . . .
H38D H 0.5668 -0.1120 0.4417 0.148 Uiso 1 1 calc R . .
H38E H 0.5530 -0.0792 0.4797 0.148 Uiso 1 1 calc R . .
H38F H 0.6121 -0.0670 0.4595 0.148 Uiso 1 1 calc R . .
C39' C 0.4668(3) -0.0493(3) 0.4197(2) 0.094(2) Uani 1 1 d . . .
H39D H 0.4605 -0.0817 0.4042 0.141 Uiso 1 1 calc R . .
H39E H 0.4455 -0.0204 0.4050 0.141 Uiso 1 1 calc R . .
H39F H 0.4513 -0.0538 0.4452 0.141 Uiso 1 1 calc R . .
C40' C 0.5615(3) -0.0309(3) 0.3870(2) 0.101(2) Uani 1 1 d . . .
H40D H 0.5553 -0.0636 0.3718 0.151 Uiso 1 1 calc R . .
H40E H 0.6046 -0.0237 0.3925 0.151 Uiso 1 1 calc R . .
H40F H 0.5416 -0.0019 0.3717 0.151 Uiso 1 1 calc R . .
P1' P 0.72641(7) -0.00424(6) 0.55399(4) 0.0666(4) Uani 1 1 d . . .
O11' O 0.6756(2) 0.0231(3) 0.53237(15) 0.132(2) Uani 1 1 d . . .
O12' O 0.7127(2) 0.0154(2) 0.44430(15) 0.1055(15) Uani 1 1 d . . .
F13' F 0.7254(3) -0.06206(17) 0.54300(18) 0.165(2) Uani 1 1 d . . .
F14' F 0.7112(2) -0.01136(19) 0.59674(11) 0.1202(14) Uani 1 1 d . . .
Cu1" Cu 0.84943(4) 0.52158(3) 0.53315(3) 0.0903(3) Uani 1 1 d . . .
Fe1" Fe 0.98638(4) 0.61672(4) 0.57163(2) 0.0760(3) Uani 1 1 d . . .
S1" S 0.94152(7) 0.49015(7) 0.56090(5) 0.0793(4) Uani 1 1 d . . .
C2" C 0.9766(3) 0.5415(2) 0.59187(17) 0.0733(16) Uani 1 1 d . . .
C3" C 1.0403(3) 0.5545(3) 0.5954(2) 0.104(2) Uani 1 1 d . . .
H3"A H 1.0702 0.5364 0.5833 0.125 Uiso 1 1 calc R . .
C4" C 1.0491(4) 0.6002(4) 0.6208(3) 0.115(3) Uani 1 1 d . . .
H4"A H 1.0861 0.6179 0.6277 0.139 Uiso 1 1 calc R . .
C5" C 0.9926(4) 0.6142(3) 0.6338(2) 0.102(2) Uani 1 1 d . . .
H5"A H 0.9856 0.6423 0.6510 0.122 Uiso 1 1 calc R . .
C6" C 0.9492(3) 0.5781(3) 0.61580(17) 0.0800(17) Uani 1 1 d . . .
H6"A H 0.9079 0.5782 0.6193 0.096 Uiso 1 1 calc R . .
C7" C 0.9187(3) 0.6394(3) 0.52942(18) 0.0786(17) Uani 1 1 d . . .
C8" C 0.9422(4) 0.6847(3) 0.5521(2) 0.095(2) Uani 1 1 d . . .
H8"A H 0.9204 0.7071 0.5674 0.115 Uiso 1 1 calc R . .
C9" C 1.0049(5) 0.6895(4) 0.5471(3) 0.132(3) Uani 1 1 d . . .
H9"A H 1.0315 0.7158 0.5586 0.159 Uiso 1 1 calc R . .
C10" C 1.0199(4) 0.6482(5) 0.5220(2) 0.124(3) Uani 1 1 d . . .
H10C H 1.0582 0.6427 0.5137 0.148 Uiso 1 1 calc R . .
C11" C 0.9667(3) 0.6155(3) 0.51085(18) 0.094(2) Uani 1 1 d . . .
H11C H 0.9642 0.5849 0.4948 0.113 Uiso 1 1 calc R . .
S12" S 0.84491(7) 0.61307(6) 0.52942(5) 0.0749(4) Uani 1 1 d . . .
C13" C 0.8086(3) 0.6377(3) 0.48017(18) 0.0801(17) Uani 1 1 d . . .
H13E H 0.8351 0.6298 0.4597 0.096 Uiso 1 1 calc R . .
H13F H 0.7703 0.6186 0.4729 0.096 Uiso 1 1 calc R . .
C14" C 0.7961(3) 0.6957(3) 0.4801(2) 0.0803(18) Uani 1 1 d . . .
C15" C 0.8366(4) 0.7258(4) 0.4609(2) 0.127(3) Uani 1 1 d . . .
H15C H 0.8665 0.7086 0.4482 0.152 Uiso 1 1 calc R . .
C16" C 0.8331(5) 0.7819(5) 0.4601(3) 0.144(4) Uani 1 1 d U . .
H16C H 0.8585 0.8017 0.4454 0.172 Uiso 1 1 calc R . .
C17" C 0.7933(5) 0.8061(4) 0.4806(3) 0.143(4) Uani 1 1 d U . .
H17C H 0.7942 0.8433 0.4821 0.171 Uiso 1 1 calc R . .
C18" C 0.7500 0.7789(4) 0.5000 0.111(4) Uani 1 2 d S . .
C19" C 0.7500 0.7215(3) 0.5000 0.083(3) Uani 1 2 d S . .
C37" C 0.9385(4) 0.4330(3) 0.5959(2) 0.107(2) Uani 1 1 d . . .
C38" C 0.9012(5) 0.3911(3) 0.5709(3) 0.157(4) Uani 1 1 d . . .
H38G H 0.8976 0.3597 0.5871 0.235 Uiso 1 1 calc R . .
H38H H 0.9212 0.3819 0.5478 0.235 Uiso 1 1 calc R . .
H38I H 0.8612 0.4050 0.5620 0.235 Uiso 1 1 calc R . .
C39" C 1.0048(4) 0.4159(4) 0.6094(3) 0.167(4) Uani 1 1 d . . .
H39G H 1.0052 0.3861 0.6276 0.250 Uiso 1 1 calc R . .
H39H H 1.0270 0.4453 0.6228 0.250 Uiso 1 1 calc R . .
H39I H 1.0238 0.4056 0.5861 0.250 Uiso 1 1 calc R . .
C40" C 0.9054(4) 0.4508(3) 0.6321(2) 0.128(3) Uani 1 1 d . . .
H40G H 0.9034 0.4212 0.6503 0.192 Uiso 1 1 calc R . .
H40H H 0.8646 0.4624 0.6223 0.192 Uiso 1 1 calc R . .
H40I H 0.9276 0.4798 0.6461 0.192 Uiso 1 1 calc R . .
P1" P 0.78864(9) 0.48820(7) 0.44152(6) 0.0902(5) Uani 1 1 d . . .
O11" O 0.8263(3) 0.4777(2) 0.47966(17) 0.137(2) Uani 1 1 d . . .
O12" O 0.7713(2) 0.5108(2) 0.56268(17) 0.1266(18) Uani 1 1 d . . .
F13" F 0.7901(3) 0.43828(19) 0.41658(16) 0.160(2) Uani 1 1 d . . .
F14" F 0.8258(3) 0.5210(2) 0.4142(2) 0.182(2) Uani 1 1 d U . .

loop_
_atom_site_aniso_label
_atom_site_aniso_U_11
_atom_site_aniso_U_22
_atom_site_aniso_U_33
_atom_site_aniso_U_23
_atom_site_aniso_U_13
_atom_site_aniso_U_12
Cu1 0.0612(4) 0.0828(5) 0.0930(6) 0.0056(4) -0.0034(4) -0.0074(4)
Cu2 0.0638(5) 0.0899(5) 0.0909(6) 0.0038(4) -0.0079(4) -0.0014(4)
Fe1 0.0635(5) 0.0680(5) 0.0596(5) 0.0005(4) 0.0026(4) 0.0044(4)
Fe2 0.0644(5) 0.1111(7) 0.0737(6) -0.0004(5) -0.0031(4) -0.0181(5)
S1 0.0579(8) 0.0714(9) 0.0656(8) 0.0084(7) 0.0081(7) -0.0117(7)
C2 0.047(3) 0.075(4) 0.062(3) 0.000(3) 0.000(2) -0.006(3)
C3 0.052(3) 0.092(4) 0.083(4) -0.016(4) -0.002(3) -0.008(3)
C4 0.101(5) 0.088(5) 0.086(5) -0.014(4) -0.031(4) 0.033(4)
C5 0.107(5) 0.085(4) 0.066(4) -0.002(3) 0.005(4) 0.015(4)
C6 0.075(4) 0.067(3) 0.063(3) 0.002(3) 0.011(3) 0.006(3)
C7 0.068(4) 0.069(4) 0.064(3) 0.002(3) 0.004(3) -0.004(3)
C8 0.097(5) 0.074(4) 0.082(4) 0.002(3) 0.011(4) -0.019(4)
C9 0.107(5) 0.066(4) 0.088(5) 0.002(3) -0.002(4) 0.014(4)
C10 0.079(4) 0.088(4) 0.077(4) -0.019(4) 0.012(3) 0.012(4)
C11 0.064(3) 0.078(4) 0.059(3) -0.006(3) 0.004(3) -0.004(3)
S12 0.0557(8) 0.0782(10) 0.0754(10) -0.0050(7) 0.0031(7) -0.0111(7)
C13 0.071(4) 0.079(4) 0.072(4) -0.002(3) 0.003(3) -0.007(3)
C14 0.073(4) 0.073(4) 0.086(4) -0.013(3) -0.015(3) 0.005(3)
C15 0.096(5) 0.105(6) 0.130(7) -0.017(5) -0.012(5) 0.000(5)
C16 0.132(8) 0.101(7) 0.144(8) -0.028(6) -0.018(6) 0.024(6)
C17 0.152(9) 0.066(5) 0.180(10) -0.019(6) -0.033(7) 0.000(6)
C18 0.102(5) 0.071(5) 0.117(6) 0.008(4) -0.030(5) -0.014(4)
C19 0.077(4) 0.057(4) 0.075(4) 0.008(3) -0.024(3) -0.021(3)
C20 0.071(4) 0.076(4) 0.067(4) 0.009(3) -0.002(3) -0.017(3)
C21 0.084(5) 0.114(6) 0.086(5) 0.022(4) 0.000(4) -0.025(4)
C22 0.102(6) 0.145(8) 0.113(6) 0.051(6) -0.009(5) -0.053(6)
C23 0.115(7) 0.086(5) 0.126(7) 0.027(5) -0.014(5) -0.032(5)
C24 0.067(4) 0.086(4) 0.066(4) 0.000(3) 0.002(3) -0.004(3)
S25 0.0625(9) 0.0865(10) 0.0704(9) 0.0117(8) 0.0008(7) 0.0015(8)
C26 0.075(4) 0.098(5) 0.076(4) 0.011(4) -0.006(3) -0.023(4)
C27 0.131(7) 0.101(6) 0.113(6) 0.019(5) 0.013(5) -0.015(5)
C28 0.097(7) 0.165(10) 0.149(9) 0.039(7) -0.014(6) -0.052(7)
C29 0.075(5) 0.252(14) 0.116(7) 0.031(8) 0.025(5) -0.039(7)
C30 0.065(4) 0.177(8) 0.076(4) -0.012(5) 0.015(3) -0.020(5)
C31 0.058(3) 0.092(4) 0.069(4) 0.000(3) -0.009(3) -0.003(3)
C32 0.068(4) 0.125(6) 0.116(6) -0.005(5) -0.012(4) 0.009(4)
C33 0.086(5) 0.144(8) 0.117(6) 0.002(5) -0.034(5) -0.029(5)
C34 0.131(7) 0.122(6) 0.077(5) -0.008(4) -0.016(5) -0.023(6)
C35 0.091(4) 0.101(5) 0.063(4) -0.002(3) 0.003(3) -0.001(4)
S36 0.0657(9) 0.0780(10) 0.0733(9) -0.0010(8) -0.0007(7) 0.0086(7)
C37 0.084(4) 0.072(4) 0.076(4) 0.007(3) 0.016(3) -0.004(3)
C38 0.096(5) 0.077(4) 0.139(6) 0.023(4) 0.013(4) -0.007(4)
C39 0.079(4) 0.089(4) 0.119(5) -0.007(4) -0.006(4) -0.030(4)
C40 0.112(6) 0.095(5) 0.106(5) -0.021(4) 0.021(4) -0.001(4)
C41 0.106(5) 0.088(5) 0.093(5) 0.011(4) 0.006(4) 0.000(4)
C42 0.170(8) 0.101(6) 0.130(7) 0.016(5) 0.010(6) -0.018(6)
C43 0.151(8) 0.116(6) 0.136(7) 0.026(5) -0.016(6) 0.050(6)
C44 0.153(8) 0.145(7) 0.099(6) 0.025(5) 0.041(5) 0.009(6)
P1 0.0701(10) 0.0754(11) 0.0834(12) 0.0063(9) 0.0043(9) -0.0087(9)
O11 0.100(9) 0.19(2) 0.094(10) 0.050(11) -0.019(7) -0.051(11)
O12 0.072(8) 0.080(9) 0.102(10) -0.016(7) 0.003(6) -0.013(6)
F13 0.158(12) 0.108(9) 0.205(18) 0.014(9) -0.044(11) -0.033(8)
F14 0.097(9) 0.196(17) 0.154(16) -0.080(12) 0.055(10) -0.040(9)
O11A 0.078(9) 0.175(17) 0.088(8) 0.016(9) 0.001(6) 0.006(10)
O12A 0.056(8) 0.116(15) 0.181(16) 0.047(10) 0.020(8) -0.004(7)
F13A 0.157(14) 0.075(7) 0.24(2) -0.040(9) 0.000(14) -0.035(7)
F14A 0.139(12) 0.184(17) 0.076(10) 0.045(11) 0.012(7) -0.024(10)
P2 0.0783(11) 0.0633(10) 0.0828(12) -0.0075(8) -0.0012(9) 0.0069(8)
O21 0.089(10) 0.089(7) 0.114(11) 0.007(7) 0.022(8) 0.002(7)
O22 0.077(7) 0.244(16) 0.114(9) -0.072(10) -0.015(7) 0.025(8)
F23 0.291(12) 0.063(5) 0.228(14) 0.014(6) 0.024(10) 0.001(6)
F24 0.121(8) 0.175(11) 0.097(6) -0.023(7) 0.029(5) 0.018(8)
O21A 0.062(14) 0.14(2) 0.15(3) -0.033(17) -0.005(14) 0.039(14)
O22A 0.098(15) 0.108(12) 0.090(11) -0.015(9) 0.004(10) 0.009(9)
F23A 0.219(17) 0.111(12) 0.102(12) -0.042(9) -0.059(11) 0.029(11)
F24A 0.091(11) 0.144(17) 0.138(17) 0.039(13) 0.037(11) 0.049(10)
Cu1' 0.0609(4) 0.0733(5) 0.0894(5) 0.0068(4) -0.0030(4) -0.0018(3)
Fe1' 0.0633(5) 0.0707(5) 0.0613(5) -0.0035(4) -0.0022(4) 0.0076(4)
S1' 0.0611(8) 0.0649(8) 0.0631(8) 0.0030(7) 0.0075(6) -0.0100(7)
C2' 0.055(3) 0.065(3) 0.061(3) -0.010(3) -0.005(3) -0.004(3)
C3' 0.053(3) 0.099(5) 0.079(4) -0.017(4) 0.002(3) 0.000(3)
C4' 0.085(5) 0.094(5) 0.086(5) -0.014(4) -0.020(4) 0.023(4)
C5' 0.102(5) 0.087(4) 0.061(4) 0.001(3) -0.003(4) 0.009(4)
C6' 0.081(4) 0.070(4) 0.054(3) 0.000(3) 0.014(3) 0.006(3)
C7' 0.059(3) 0.063(3) 0.067(3) -0.003(3) -0.004(3) -0.002(3)
C8' 0.088(5) 0.066(4) 0.099(5) 0.000(3) -0.004(4) -0.010(3)
C9' 0.118(6) 0.069(4) 0.105(6) -0.013(4) -0.017(5) 0.020(4)
C10' 0.080(4) 0.108(5) 0.090(5) -0.032(4) 0.001(4) 0.017(4)
C11' 0.066(4) 0.094(4) 0.066(4) -0.015(3) 0.003(3) -0.002(3)
S12' 0.0564(8) 0.0730(9) 0.0718(9) -0.0056(7) -0.0006(7) -0.0090(7)
C13' 0.057(3) 0.093(4) 0.069(4) -0.006(3) -0.004(3) -0.001(3)
C14' 0.077(4) 0.077(5) 0.087(5) -0.026(4) -0.029(4) 0.026(4)
C15' 0.124(6) 0.148(8) 0.125(6) -0.060(6) -0.042(5) 0.048(6)
C16' 0.140(7) 0.137(7) 0.140(7) -0.065(6) -0.028(5) 0.065(6)
C17' 0.178(8) 0.115(6) 0.164(8) -0.044(6) -0.036(6) 0.033(6)
C18' 0.129(10) 0.115(9) 0.126(9) 0.000 -0.064(8) 0.000
C19' 0.110(8) 0.036(4) 0.100(7) 0.000 -0.047(6) 0.000
C37' 0.080(4) 0.066(4) 0.077(4) -0.006(3) 0.013(3) -0.013(3)
C38' 0.091(5) 0.075(4) 0.131(6) -0.002(4) 0.018(4) -0.005(4)
C39' 0.094(5) 0.085(4) 0.099(5) -0.007(4) -0.001(4) -0.030(4)
C40' 0.122(6) 0.090(5) 0.095(5) -0.026(4) 0.036(4) -0.007(4)
P1' 0.0740(10) 0.0621(9) 0.0627(9) 0.0041(7) 0.0050(8) -0.0085(8)
O11' 0.101(4) 0.202(6) 0.093(3) 0.058(4) 0.007(3) 0.020(4)
O12' 0.082(3) 0.120(4) 0.119(4) 0.001(3) 0.029(3) 0.018(3)
F13' 0.246(6) 0.068(3) 0.184(5) -0.028(3) 0.046(4) -0.025(3)
F14' 0.134(3) 0.150(4) 0.078(2) 0.018(2) 0.015(2) -0.035(3)
Cu1" 0.0725(5) 0.0895(6) 0.1063(6) 0.0086(5) 0.0003(4) 0.0005(4)
Fe1" 0.0634(5) 0.0985(7) 0.0648(5) 0.0096(5) 0.0024(4) -0.0067(4)
S1" 0.0778(10) 0.0804(10) 0.0794(10) 0.0046(8) 0.0085(8) 0.0159(8)
C2" 0.067(4) 0.083(4) 0.068(4) 0.014(3) 0.000(3) 0.011(3)
C3" 0.064(4) 0.125(6) 0.120(6) 0.016(5) -0.003(4) 0.024(4)
C4" 0.096(6) 0.130(7) 0.106(6) 0.022(5) -0.041(5) -0.017(5)
C5" 0.125(7) 0.111(6) 0.066(4) 0.012(4) -0.004(4) -0.014(5)
C6" 0.097(5) 0.087(4) 0.057(4) 0.014(3) 0.015(3) 0.005(4)
C7" 0.067(4) 0.093(5) 0.072(4) 0.023(3) -0.005(3) -0.011(3)
C8" 0.108(6) 0.084(5) 0.090(5) 0.019(4) -0.006(4) -0.012(4)
C9" 0.146(9) 0.128(7) 0.118(7) 0.054(6) -0.005(6) -0.059(6)
C10" 0.084(5) 0.202(10) 0.087(6) 0.026(6) 0.019(4) -0.039(6)
C11" 0.072(4) 0.152(7) 0.057(4) 0.010(4) 0.007(3) -0.006(4)
S12" 0.0611(9) 0.0819(10) 0.0798(10) 0.0169(8) 0.0016(7) 0.0059(7)
C13" 0.063(4) 0.096(5) 0.080(4) 0.016(3) 0.006(3) 0.009(3)
C14" 0.062(4) 0.076(4) 0.096(5) 0.028(4) -0.021(3) -0.013(3)
C15" 0.107(6) 0.137(7) 0.123(6) 0.062(6) -0.037(5) -0.038(5)
C16" 0.137(7) 0.140(7) 0.144(7) 0.049(6) -0.024(5) -0.055(6)
C17" 0.163(7) 0.089(5) 0.154(7) 0.030(5) -0.065(6) -0.033(5)
C18" 0.121(9) 0.074(7) 0.120(9) 0.000 -0.060(7) 0.000
C19" 0.082(7) 0.053(5) 0.099(7) 0.000 -0.047(6) 0.000
C37" 0.138(7) 0.084(5) 0.100(5) 0.014(4) 0.026(5) 0.007(5)
C38" 0.238(12) 0.086(6) 0.156(8) 0.005(6) 0.064(8) -0.024(7)
C39" 0.184(10) 0.160(9) 0.162(9) 0.086(7) 0.041(7) 0.088(8)
C40" 0.175(8) 0.114(6) 0.100(6) 0.028(5) 0.035(6) -0.018(6)
P1" 0.0856(12) 0.0768(11) 0.1090(14) -0.0045(10) 0.0153(11) 0.0149(9)
O11" 0.133(5) 0.142(5) 0.126(4) -0.032(4) -0.027(4) 0.033(4)
O12" 0.085(3) 0.154(5) 0.145(4) 0.000(4) 0.027(3) -0.025(3)
F13" 0.236(6) 0.097(3) 0.141(4) -0.027(3) 0.002(4) 0.052(4)
F14" 0.150(4) 0.161(4) 0.254(6) 0.075(4) 0.093(4) 0.041(3)

loop_
_geom_bond_atom_site_label_1
_geom_bond_atom_site_label_2
_geom_bond_distance
_geom_bond_site_symmetry_2
_geom_bond_publ_flag
Cu1 O11A 2.094(10) . ?
Cu1 O21 2.097(8) . ?
Cu1 O11 2.111(10) . ?
Cu1 O21A 2.112(12) . ?
Cu1 S1 2.2404(15) . ?
Cu1 S12 2.2744(16) . ?
Cu2 O12A 2.097(11) . ?
Cu2 O12 2.105(9) . ?
Cu2 O22 2.106(8) . ?
Cu2 O22A 2.117(12) . ?
Cu2 S36 2.2566(16) . ?
Cu2 S25 2.2891(18) . ?
Fe1 C7 1.997(5) . ?
Fe1 C2 2.015(5) . ?
Fe1 C6 2.026(5) . ?
Fe1 C8 2.036(6) . ?
Fe1 C11 2.038(5) . ?
Fe1 C3 2.047(6) . ?
Fe1 C5 2.055(6) . ?
Fe1 C4 2.064(6) . ?
Fe1 C9 2.069(6) . ?
Fe1 C10 2.071(6) . ?
Fe2 C26 1.988(6) . ?
Fe2 C30 2.008(6) . ?
Fe2 C31 2.012(6) . ?
Fe2 C27 2.030(8) . ?
Fe2 C29 2.031(8) . ?
Fe2 C28 2.034(9) . ?
Fe2 C35 2.038(6) . ?
Fe2 C33 2.046(7) . ?
Fe2 C34 2.048(7) . ?
Fe2 C32 2.055(7) . ?
S1 C2 1.772(5) . ?
S1 C37 1.852(6) . ?
C2 C6 1.407(7) . ?
C2 C3 1.434(7) . ?
C3 C4 1.415(9) . ?
C4 C5 1.420(9) . ?
C5 C6 1.391(8) . ?
C7 C8 1.399(8) . ?
C7 C11 1.430(7) . ?
C7 S12 1.763(6) . ?
C8 C9 1.377(9) . ?
C9 C10 1.420(9) . ?
C10 C11 1.394(8) . ?
S12 C13 1.830(6) . ?
C13 C14 1.494(8) . ?
C14 C15 1.377(9) . ?
C14 C19 1.457(9) . ?
C15 C16 1.419(12) . ?
C16 C17 1.369(13) . ?
C17 C18 1.379(12) . ?
C18 C19 1.414(9) . ?
C18 C23 1.418(11) . ?
C19 C20 1.423(9) . ?
C20 C21 1.378(8) . ?
C20 C24 1.477(8) . ?
C21 C22 1.366(11) . ?
C22 C23 1.352(11) . ?
C24 S25 1.845(5) . ?
S25 C26 1.742(6) . ?
C26 C30 1.405(9) . ?
C26 C27 1.443(10) . ?
C27 C28 1.411(11) . ?
C28 C29 1.378(13) . ?
C29 C30 1.431(10) . ?
C31 C32 1.422(8) . ?
C31 C35 1.428(8) . ?
C31 S36 1.765(6) . ?
C32 C33 1.424(11) . ?
C33 C34 1.431(11) . ?
C34 C35 1.399(9) . ?
S36 C41 1.855(7) . ?
C37 C38 1.510(8) . ?
C37 C39 1.514(8) . ?
C37 C40 1.539(9) . ?
C41 C42 1.487(10) . ?
C41 C44 1.516(10) . ?
C41 C43 1.542(10) . ?
P1 O12 1.418(8) . ?
P1 O11 1.436(9) . ?
P1 O11A 1.437(9) . ?
P1 O12A 1.440(10) . ?
P1 F14A 1.496(14) . ?
P1 F13A 1.503(9) . ?
P1 F13 1.509(11) . ?
P1 F14 1.539(13) . ?
P2 O22 1.417(8) . ?
P2 O21A 1.418(10) . ?
P2 O21 1.429(8) . ?
P2 O22A 1.455(11) . ?
P2 F23A 1.481(12) . ?
P2 F23 1.488(8) . ?
P2 F24A 1.518(13) . ?
P2 F24 1.539(8) . ?
Cu1' O11' 2.088(4) . ?
Cu1' O12' 2.113(4) . ?
Cu1' S1' 2.2469(15) . ?
Cu1' S12' 2.2841(16) . ?
Fe1' C7' 2.005(5) . ?
Fe1' C2' 2.015(5) . ?
Fe1' C6' 2.035(5) . ?
Fe1' C3' 2.037(6) . ?
Fe1' C4' 2.041(6) . ?
Fe1' C8' 2.043(6) . ?
Fe1' C11' 2.049(6) . ?
Fe1' C9' 2.050(6) . ?
Fe1' C5' 2.053(6) . ?
Fe1' C10' 2.071(6) . ?
S1' C2' 1.767(5) . ?
S1' C37' 1.857(6) . ?
C2' C6' 1.413(7) . ?
C2' C3' 1.431(7) . ?
C3' C4' 1.416(9) . ?
C4' C5' 1.408(9) . ?
C5' C6' 1.417(8) . ?
C7' C11' 1.422(8) . ?
C7' C8' 1.423(8) . ?
C7' S12' 1.747(5) . ?
C8' C9' 1.414(9) . ?
C9' C10' 1.403(10) . ?
C10' C11' 1.414(8) . ?
S12' C13' 1.830(5) . ?
C13' C14' 1.489(9) . ?
C14' C15' 1.401(10) . ?
C14' C19' 1.417(8) . ?
C15' C16' 1.448(13) . ?
C16' C17' 1.334(14) . ?
C17' C18' 1.329(12) . ?
C18' C17' 1.329(12) 2_656 ?
C18' C19' 1.507(15) . ?
C19' C14' 1.417(8) 2_656 ?
C37' C38' 1.513(8) . ?
C37' C39' 1.516(8) . ?
C37' C40' 1.531(8) . ?
P1' O12' 1.422(4) 2_656 ?
P1' O11' 1.425(5) . ?
P1' F13' 1.488(4) . ?
P1' F14' 1.512(4) . ?
O12' P1' 1.422(4) 2_656 ?
Cu1" O11" 2.098(5) . ?
Cu1" O12" 2.102(5) . ?
Cu1" S1" 2.2591(17) . ?
Cu1" S12" 2.2886(18) . ?
Fe1" C7" 1.997(6) . ?
Fe1" C11" 2.015(6) . ?
Fe1" C6" 2.016(6) . ?
Fe1" C2" 2.016(6) . ?
Fe1" C8" 2.022(7) . ?
Fe1" C4" 2.046(7) . ?
Fe1" C10" 2.048(7) . ?
Fe1" C3" 2.052(7) . ?
Fe1" C9" 2.053(8) . ?
Fe1" C5" 2.056(7) . ?
S1" C2" 1.760(6) . ?
S1" C37" 1.849(7) . ?
C2" C6" 1.397(8) . ?
C2" C3" 1.429(9) . ?
C3" C4" 1.418(11) . ?
C4" C5" 1.412(11) . ?
C5" C6" 1.393(9) . ?
C7" C11" 1.421(9) . ?
C7" C8" 1.422(9) . ?
C7" S12" 1.750(6) . ?
C8" C9" 1.415(11) . ?
C9" C10" 1.393(12) . ?
C10" C11" 1.436(10) . ?
S12" C13" 1.836(6) . ?
C13" C14" 1.473(9) . ?
C14" C15" 1.383(9) . ?
C14" C19" 1.432(8) . ?
C15" C16" 1.401(13) . ?
C16" C17" 1.322(14) . ?
C17" C18" 1.393(11) . ?
C18" C17" 1.393(11) 2_656 ?
C18" C19" 1.432(13) . ?
C19" C14" 1.432(8) 2_656 ?
C37" C38" 1.513(11) . ?
C37" C39" 1.532(11) . ?
C37" C40" 1.547(10) . ?
P1" O12" 1.425(5) 2_656 ?
P1" O11" 1.450(5) . ?
P1" F13" 1.500(5) . ?
P1" F14" 1.534(5) . ?
O12" P1" 1.425(5) 2_656 ?
